data_7715340
loop_
_publ_author_name
'Aguado, Sergio'
'Garc&#xed;a-&#xc1;lvarez, Pablo'
'Cabeza, Javier A.'
'Casarrubios, Luis'
'Sierra, Miguel A.'

_publ_section_title
;
 A cross-metathesis approach for polymetallic [FeFe]-hydrogenase mimics.
;
_journal_issue 8
_journal_name_full 'Dalton transactions (Cambridge, England : 2003)'
_journal_page_first 3756
_journal_page_last 3764
_journal_paper_doi 10.1039/d3dt04197b
_journal_volume 53
_journal_year 2024
_chemical_formula_sum 'C21 H17 Fe3 N O6 S2'
_chemical_formula_weight 611.03
_space_group_crystal_system orthorhombic
_space_group_IT_number 19
_space_group_name_Hall 'P 2ac 2ab'
_space_group_name_H-M_alt 'P 21 21 21'
_atom_sites_solution_hydrogens geom
_audit_creation_method SHELXL-2014
_audit_update_record
;
2023-11-17 deposited with the CCDC.	2024-01-23 downloaded from the CCDC.
;
_cell_angle_alpha 90
_cell_angle_beta 90
_cell_angle_gamma 90
_cell_formula_units_Z 4
_cell_length_a 7.5495(2)
_cell_length_b 10.6591(3)
_cell_length_c 28.6528(7)
_cell_measurement_reflns_used 7680
_cell_measurement_temperature 150(2)
_cell_measurement_theta_max 69.4050
_cell_measurement_theta_min 4.3980
_cell_volume 2305.72(11)
_computing_cell_refinement 'CrysAlisPro 1.171.38.46 (Rigaku Oxford Diffraction, 2015)'
_computing_data_collection 'CrysAlisPro 1.171.38.46 (Rigaku Oxford Diffraction, 2015)'
_computing_data_reduction 'CrysAlisPro 1.171.38.46 (Rigaku Oxford Diffraction, 2015)'
_computing_molecular_graphics 'MERCURY (Cambridge Crystallographic Data Centre: Cambridge, UK, 2022)'
_computing_publication_material 'SHELXL-2014 (Sheldrick, 2014)'
_computing_structure_refinement 'SHELXL-2014 (Sheldrick, 2014)'
_computing_structure_solution 'SIR-97 (Giacovazzo, 1999)'
_diffrn_ambient_temperature 150(2)
_diffrn_measured_fraction_theta_full 1.000
_diffrn_measured_fraction_theta_max 0.994
_diffrn_measurement_device_type 'Nova (Cu) X-ray Source'
_diffrn_radiation_type CuK\a
_diffrn_radiation_wavelength 1.5418
_diffrn_reflns_av_R_equivalents 0.0357
_diffrn_reflns_av_unetI/netI 0.0355
_diffrn_reflns_Laue_measured_fraction_full 1.000
_diffrn_reflns_Laue_measured_fraction_max 0.994
_diffrn_reflns_limit_h_max 9
_diffrn_reflns_limit_h_min -6
_diffrn_reflns_limit_k_max 12
_diffrn_reflns_limit_k_min -12
_diffrn_reflns_limit_l_max 30
_diffrn_reflns_limit_l_min -34
_diffrn_reflns_number 11709
_diffrn_reflns_point_group_measured_fraction_full 0.979
_diffrn_reflns_point_group_measured_fraction_max 0.967
_diffrn_reflns_theta_full 67.680
_diffrn_reflns_theta_max 69.576
_diffrn_reflns_theta_min 3.085
_exptl_absorpt_coefficient_mu 16.973
_exptl_absorpt_correction_T_max 0.04575
_exptl_absorpt_correction_T_min 0.00260
_exptl_absorpt_correction_type sphere
_exptl_absorpt_process_details
;
CrysAlisPro 1.171.38.46 (Rigaku Oxford Diffraction, 2015)
Spherical absorption correction
 using equivalent radius and absorption coefficient.
Empirical absorption correction using spherical harmonics,
 implemented in SCALE3 ABSPACK scaling algorithm.
;
_exptl_crystal_colour red-orange
_exptl_crystal_density_diffrn 1.760
_exptl_crystal_description fragment
_exptl_crystal_F_000 1232
_exptl_crystal_size_max 0.273
_exptl_crystal_size_mid 0.232
_exptl_crystal_size_min 0.192
_exptl_crystal_size_rad 0.23
_refine_diff_density_max 1.539
_refine_diff_density_min -0.438
_refine_diff_density_rms 0.267
_refine_ls_abs_structure_details
;
 Flack x determined using 1581 quotients [(I+)-(I-)]/[(I+)+(I-)]
 (Parsons, Flack and Wagner, Acta Cryst. B69 (2013) 249-259).
;
_refine_ls_abs_structure_Flack -0.011(4)
_refine_ls_extinction_method none
_refine_ls_goodness_of_fit_ref 1.150
_refine_ls_hydrogen_treatment constr
_refine_ls_matrix_type full
_refine_ls_number_parameters 298
_refine_ls_number_reflns 4194
_refine_ls_number_restraints 0
_refine_ls_restrained_S_all 1.150
_refine_ls_R_factor_all 0.0661
_refine_ls_R_factor_gt 0.0655
_refine_ls_shift/su_max 0.001
_refine_ls_shift/su_mean 0.000
_refine_ls_structure_factor_coef Fsqd
_refine_ls_weighting_details 'w=1/[\s^2^(Fo^2^)+(0.1169P)^2^] where P=(Fo^2^+2Fc^2^)/3'
_refine_ls_weighting_scheme calc
_refine_ls_wR_factor_gt 0.1542
_refine_ls_wR_factor_ref 0.1551
_reflns_Friedel_coverage 0.685
_reflns_Friedel_fraction_full 0.950
_reflns_Friedel_fraction_max 0.930
_reflns_number_gt 4074
_reflns_number_total 4194
_reflns_threshold_expression 'I > 2\s(I)'
_cod_data_source_file d3dt04197b2.cif
_cod_data_source_block 7a
_cod_database_code 7715340
_shelx_space_group_comment
;
The symmetry employed for this shelxl refinement is uniquely defined
by the following loop, which should always be used as a source of
symmetry information in preference to the above space-group names.
They are only intended as comments.
;
_shelxl_version_number 2014-3

loop_
_space_group_symop_operation_xyz
'x, y, z'
'-x+1/2, -y, z+1/2'
'x+1/2, -y+1/2, -z'
'-x, y+1/2, -z+1/2'

loop_
_atom_site_label
_atom_site_type_symbol
_atom_site_fract_x
_atom_site_fract_y
_atom_site_fract_z
_atom_site_U_iso_or_equiv
_atom_site_adp_type
_atom_site_occupancy
_atom_site_site_symmetry_order
_atom_site_calc_flag
_atom_site_refinement_flags_posn
_atom_site_refinement_flags_adp
_atom_site_refinement_flags_occupancy
_atom_site_disorder_assembly
_atom_site_disorder_group
C1 C 0.8143(10) 0.8799(7) 0.4049(2) 0.0519(15) Uani 1 1 d . . . . .
H1A H 0.8235 0.9054 0.4380 0.062 Uiso 1 1 calc R U . . .
H1B H 0.7080 0.8263 0.4017 0.062 Uiso 1 1 calc R U . . .
C2 C 0.9447(11) 0.7382(6) 0.3503(2) 0.0524(15) Uani 1 1 d . . . . .
H2A H 0.8315 0.6916 0.3520 0.063 Uiso 1 1 calc R U . . .
H2B H 1.0415 0.6760 0.3473 0.063 Uiso 1 1 calc R U . . .
C3 C 1.0391(10) 0.7322(7) 0.4322(2) 0.0517(14) Uani 1 1 d . . . . .
H3A H 1.1377 0.6786 0.4212 0.062 Uiso 1 1 calc R U . . .
H3B H 0.9449 0.6772 0.4447 0.062 Uiso 1 1 calc R U . . .
C4 C 1.1035(10) 0.8186(7) 0.4695(2) 0.0499(14) Uani 1 1 d . . . . .
H4 H 1.1973 0.8742 0.4616 0.060 Uiso 1 1 calc R U . . .
C5 C 1.0412(10) 0.8244(6) 0.5124(2) 0.0504(14) Uani 1 1 d . . . . .
H5 H 0.9537 0.7646 0.5209 0.061 Uiso 1 1 calc R U . . .
C6 C 1.0950(9) 0.9150(7) 0.5482(2) 0.0495(14) Uani 1 1 d . . . . .
C7 C 1.2078(8) 1.0211(7) 0.5422(3) 0.0509(14) Uani 1 1 d . . . . .
H7 H 1.2646 1.0447 0.5139 0.061 Uiso 1 1 calc R U . . .
C8 C 1.2211(10) 1.0852(8) 0.5849(3) 0.0585(17) Uani 1 1 d . . . . .
H8 H 1.2887 1.1588 0.5905 0.070 Uiso 1 1 calc R U . . .
C9 C 1.1163(11) 1.0210(9) 0.6182(2) 0.0582(16) Uani 1 1 d . . . . .
H9 H 1.1003 1.0446 0.6499 0.070 Uiso 1 1 calc R U . . .
C10 C 1.0398(10) 0.9160(7) 0.5962(2) 0.0538(15) Uani 1 1 d . . . . .
H10 H 0.9645 0.8560 0.6107 0.065 Uiso 1 1 calc R U . . .
C11 C 0.8896(13) 1.2575(8) 0.5499(4) 0.069(2) Uani 1 1 d . . . . .
H11 H 0.9648 1.3289 0.5503 0.083 Uiso 1 1 calc R U . . .
C12 C 0.8546(15) 1.1799(10) 0.5110(3) 0.075(2) Uani 1 1 d . . . . .
H12 H 0.9032 1.1901 0.4807 0.090 Uiso 1 1 calc R U . . .
C13 C 0.7354(12) 1.0846(10) 0.5248(3) 0.068(2) Uani 1 1 d . . . . .
H13 H 0.6895 1.0198 0.5055 0.081 Uiso 1 1 calc R U . . .
C14 C 0.6969(9) 1.1033(8) 0.5726(3) 0.0599(18) Uani 1 1 d . . . . .
H14 H 0.6201 1.0531 0.5911 0.072 Uiso 1 1 calc R U . . .
C15 C 0.7922(11) 1.2094(8) 0.5883(3) 0.0602(17) Uani 1 1 d . . . . .
H15 H 0.7912 1.2427 0.6191 0.072 Uiso 1 1 calc R U . . .
C101 C 0.5317(10) 0.8556(7) 0.3017(3) 0.0533(15) Uani 1 1 d . . . . .
C102 C 0.5794(10) 1.1128(7) 0.2966(2) 0.0536(15) Uani 1 1 d . . . . .
C103 C 0.7264(10) 0.9785(8) 0.2327(3) 0.0563(16) Uani 1 1 d . . . . .
C201 C 1.1975(9) 1.0079(7) 0.3590(2) 0.0493(14) Uani 1 1 d . . . . .
C202 C 1.1405(9) 1.0442(7) 0.2655(2) 0.0504(14) Uani 1 1 d . . . . .
C203 C 0.9837(10) 1.2025(7) 0.3214(2) 0.0542(16) Uani 1 1 d . . . . .
Fe1 Fe 0.70790(13) 0.96932(10) 0.29560(3) 0.0464(3) Uani 1 1 d . . . . .
Fe2 Fe 1.01537(14) 1.03537(10) 0.31884(3) 0.0453(3) Uani 1 1 d . . . . .
Fe3 Fe 0.96338(15) 1.07699(10) 0.56356(4) 0.0485(3) Uani 1 1 d . . . . .
N1 N 0.9686(8) 0.8074(5) 0.39268(19) 0.0493(12) Uani 1 1 d . . . . .
O101 O 0.4251(8) 0.7823(6) 0.3059(2) 0.0653(13) Uani 1 1 d . . . . .
O102 O 0.5013(9) 1.2029(6) 0.2984(2) 0.0669(14) Uani 1 1 d . . . . .
O103 O 0.7382(9) 0.9882(7) 0.1932(2) 0.0699(15) Uani 1 1 d . . . . .
O201 O 1.3139(7) 0.9912(6) 0.38297(19) 0.0587(12) Uani 1 1 d . . . . .
O202 O 1.2213(8) 1.0486(6) 0.23205(19) 0.0626(13) Uani 1 1 d . . . . .
O203 O 0.9612(9) 1.3081(5) 0.3229(2) 0.0650(13) Uani 1 1 d . . . . .
S1 S 0.7854(2) 1.02035(15) 0.36901(5) 0.0461(4) Uani 1 1 d . . . . .
S2 S 0.9429(2) 0.83874(15) 0.29783(5) 0.0473(4) Uani 1 1 d . . . . .

loop_
_atom_site_aniso_label
_atom_site_aniso_U_11
_atom_site_aniso_U_22
_atom_site_aniso_U_33
_atom_site_aniso_U_23
_atom_site_aniso_U_13
_atom_site_aniso_U_12
C1 0.054(3) 0.056(4) 0.046(3) 0.001(3) 0.001(3) 0.001(3)
C2 0.062(4) 0.044(3) 0.052(3) -0.002(3) 0.001(3) -0.001(3)
C3 0.057(4) 0.044(3) 0.054(3) 0.001(3) 0.004(3) 0.001(3)
C4 0.050(3) 0.050(3) 0.049(3) 0.001(3) -0.001(3) 0.001(3)
C5 0.047(3) 0.049(3) 0.055(3) 0.004(3) -0.001(3) 0.005(3)
C6 0.045(3) 0.052(3) 0.051(3) 0.004(3) -0.001(3) 0.009(3)
C7 0.041(3) 0.055(4) 0.057(4) 0.000(3) 0.003(3) 0.005(3)
C8 0.046(3) 0.068(4) 0.061(4) -0.006(3) -0.011(3) -0.001(3)
C9 0.058(4) 0.069(4) 0.047(3) 0.000(3) -0.008(3) 0.012(4)
C10 0.057(4) 0.054(4) 0.050(3) 0.010(3) -0.001(3) 0.007(3)
C11 0.072(5) 0.048(4) 0.087(5) 0.007(4) 0.005(4) 0.011(3)
C12 0.084(6) 0.085(6) 0.056(4) 0.017(4) -0.004(4) 0.032(5)
C13 0.061(4) 0.074(5) 0.067(4) -0.008(4) -0.016(4) 0.021(4)
C14 0.044(3) 0.061(4) 0.076(5) -0.001(4) 0.002(3) 0.011(3)
C15 0.061(4) 0.054(4) 0.065(4) -0.004(3) 0.005(4) 0.010(3)
C101 0.056(4) 0.055(3) 0.049(3) -0.004(3) -0.003(3) 0.002(3)
C102 0.056(4) 0.057(4) 0.048(3) 0.001(3) -0.002(3) -0.004(3)
C103 0.054(4) 0.060(4) 0.055(4) 0.001(3) -0.003(3) 0.003(3)
C201 0.050(3) 0.048(3) 0.050(3) -0.004(3) 0.007(3) -0.007(3)
C202 0.051(3) 0.049(3) 0.052(3) 0.001(3) 0.002(3) -0.001(3)
C203 0.061(4) 0.053(4) 0.049(3) -0.002(3) 0.005(3) -0.008(3)
Fe1 0.0472(5) 0.0481(6) 0.0441(5) -0.0010(4) -0.0006(4) -0.0006(4)
Fe2 0.0478(5) 0.0437(5) 0.0443(5) -0.0015(4) 0.0022(4) -0.0018(4)
Fe3 0.0499(6) 0.0487(6) 0.0470(5) 0.0012(4) -0.0003(4) 0.0043(4)
N1 0.056(3) 0.046(3) 0.046(3) 0.000(2) 0.000(2) 0.004(2)
O101 0.058(3) 0.064(3) 0.074(3) -0.003(3) -0.001(3) -0.013(3)
O102 0.074(3) 0.060(3) 0.067(3) 0.005(3) -0.002(3) 0.014(3)
O103 0.079(3) 0.086(4) 0.045(3) 0.001(2) -0.002(2) 0.012(3)
O201 0.050(2) 0.068(3) 0.058(3) 0.002(2) -0.006(2) -0.005(2)
O202 0.070(3) 0.064(3) 0.053(3) 0.002(2) 0.012(2) 0.000(3)
O203 0.081(4) 0.050(3) 0.064(3) -0.002(2) 0.008(3) 0.001(3)
S1 0.0469(8) 0.0462(8) 0.0452(7) -0.0019(5) 0.0018(6) 0.0023(6)
S2 0.0507(8) 0.0465(7) 0.0447(7) -0.0039(6) 0.0022(6) -0.0006(6)

loop_
_atom_type_symbol
_atom_type_description
_atom_type_scat_dispersion_real
_atom_type_scat_dispersion_imag
_atom_type_scat_source
C C 0.0181 0.0091 'International Tables Vol C Tables 4.2.6.8 and 6.1.1.4'
H H 0.0000 0.0000 'International Tables Vol C Tables 4.2.6.8 and 6.1.1.4'
Fe Fe -1.1336 3.1974 'International Tables Vol C Tables 4.2.6.8 and 6.1.1.4'
N N 0.0311 0.0180 'International Tables Vol C Tables 4.2.6.8 and 6.1.1.4'
O O 0.0492 0.0322 'International Tables Vol C Tables 4.2.6.8 and 6.1.1.4'
S S 0.3331 0.5567 'International Tables Vol C Tables 4.2.6.8 and 6.1.1.4'

loop_
_geom_angle_atom_site_label_1
_geom_angle_atom_site_label_2
_geom_angle_atom_site_label_3
_geom_angle
_geom_angle_site_symmetry_1
_geom_angle_site_symmetry_3
_geom_angle_publ_flag
N1 C1 S1 113.5(5) . . ?
N1 C2 S2 113.1(5) . . ?
N1 C3 C4 109.2(6) . . ?
C5 C4 C3 125.5(7) . . ?
C4 C5 C6 125.8(7) . . ?
C7 C6 C10 106.5(6) . . ?
C7 C6 C5 127.1(7) . . ?
C10 C6 C5 126.4(7) . . ?
C7 C6 Fe3 69.2(4) . . ?
C10 C6 Fe3 69.3(4) . . ?
C5 C6 Fe3 125.0(5) . . ?
C8 C7 C6 108.8(7) . . ?
C8 C7 Fe3 70.1(4) . . ?
C6 C7 Fe3 69.8(4) . . ?
C7 C8 C9 108.2(7) . . ?
C7 C8 Fe3 69.5(4) . . ?
C9 C8 Fe3 69.4(4) . . ?
C10 C9 C8 108.2(7) . . ?
C10 C9 Fe3 69.9(4) . . ?
C8 C9 Fe3 69.9(4) . . ?
C9 C10 C6 108.4(7) . . ?
C9 C10 Fe3 69.7(4) . . ?
C6 C10 Fe3 69.4(4) . . ?
C12 C11 C15 107.7(9) . . ?
C12 C11 Fe3 69.5(5) . . ?
C15 C11 Fe3 69.7(5) . . ?
C11 C12 C13 108.6(8) . . ?
C11 C12 Fe3 69.9(5) . . ?
C13 C12 Fe3 70.3(5) . . ?
C12 C13 C14 107.5(9) . . ?
C12 C13 Fe3 69.2(5) . . ?
C14 C13 Fe3 69.7(5) . . ?
C13 C14 C15 108.4(8) . . ?
C13 C14 Fe3 69.9(5) . . ?
C15 C14 Fe3 69.5(4) . . ?
C14 C15 C11 107.8(8) . . ?
C14 C15 Fe3 70.0(4) . . ?
C11 C15 Fe3 69.6(5) . . ?
O101 C101 Fe1 178.1(7) . . ?
O102 C102 Fe1 178.0(7) . . ?
O103 C103 Fe1 177.8(8) . . ?
O201 C201 Fe2 178.1(6) . . ?
O202 C202 Fe2 179.0(7) . . ?
O203 C203 Fe2 179.0(8) . . ?
C101 Fe1 C103 100.9(3) . . ?
C101 Fe1 C102 99.8(3) . . ?
C103 Fe1 C102 90.6(3) . . ?
C101 Fe1 S1 105.2(2) . . ?
C103 Fe1 S1 153.9(3) . . ?
C102 Fe1 S1 85.4(2) . . ?
C101 Fe1 S2 99.3(2) . . ?
C103 Fe1 S2 90.0(2) . . ?
C102 Fe1 S2 160.3(2) . . ?
S1 Fe1 S2 85.31(7) . . ?
C101 Fe1 Fe2 147.2(2) . . ?
C103 Fe1 Fe2 100.2(2) . . ?
C102 Fe1 Fe2 104.7(2) . . ?
S1 Fe1 Fe2 56.29(5) . . ?
S2 Fe1 Fe2 55.91(5) . . ?
C203 Fe2 C202 93.0(3) . . ?
C203 Fe2 C201 103.6(3) . . ?
C202 Fe2 C201 98.6(3) . . ?
C203 Fe2 S2 154.4(3) . . ?
C202 Fe2 S2 87.1(2) . . ?
C201 Fe2 S2 101.8(2) . . ?
C203 Fe2 S1 86.7(2) . . ?
C202 Fe2 S1 161.3(2) . . ?
C201 Fe2 S1 99.6(2) . . ?
S2 Fe2 S1 85.25(7) . . ?
C203 Fe2 Fe1 99.5(3) . . ?
C202 Fe2 Fe1 105.9(2) . . ?
C201 Fe2 Fe1 145.2(2) . . ?
S2 Fe2 Fe1 56.19(5) . . ?
S1 Fe2 Fe1 55.90(5) . . ?
C7 Fe3 C12 107.5(4) . . ?
C7 Fe3 C9 68.4(3) . . ?
C12 Fe3 C9 162.9(5) . . ?
C7 Fe3 C10 68.6(3) . . ?
C12 Fe3 C10 155.2(4) . . ?
C9 Fe3 C10 40.5(3) . . ?
C7 Fe3 C6 41.0(3) . . ?
C12 Fe3 C6 119.5(4) . . ?
C9 Fe3 C6 69.0(3) . . ?
C10 Fe3 C6 41.3(3) . . ?
C7 Fe3 C11 117.8(3) . . ?
C12 Fe3 C11 40.6(4) . . ?
C9 Fe3 C11 125.4(4) . . ?
C10 Fe3 C11 163.5(4) . . ?
C6 Fe3 C11 152.8(3) . . ?
C7 Fe3 C15 151.9(3) . . ?
C12 Fe3 C15 68.2(4) . . ?
C9 Fe3 C15 107.1(3) . . ?
C10 Fe3 C15 127.0(3) . . ?
C6 Fe3 C15 165.6(3) . . ?
C11 Fe3 C15 40.7(4) . . ?
C7 Fe3 C8 40.4(3) . . ?
C12 Fe3 C8 125.7(4) . . ?
C9 Fe3 C8 40.6(4) . . ?
C10 Fe3 C8 68.2(3) . . ?
C6 Fe3 C8 68.7(3) . . ?
C11 Fe3 C8 106.1(4) . . ?
C15 Fe3 C8 118.0(4) . . ?
C7 Fe3 C14 165.9(3) . . ?
C12 Fe3 C14 67.9(4) . . ?
C9 Fe3 C14 120.0(3) . . ?
C10 Fe3 C14 109.6(3) . . ?
C6 Fe3 C14 128.4(3) . . ?
C11 Fe3 C14 68.1(4) . . ?
C15 Fe3 C14 40.5(4) . . ?
C8 Fe3 C14 153.2(3) . . ?
C7 Fe3 C13 127.6(3) . . ?
C12 Fe3 C13 40.5(5) . . ?
C9 Fe3 C13 154.8(4) . . ?
C10 Fe3 C13 121.3(4) . . ?
C6 Fe3 C13 109.0(3) . . ?
C11 Fe3 C13 68.3(4) . . ?
C15 Fe3 C13 68.2(4) . . ?
C8 Fe3 C13 164.0(4) . . ?
C14 Fe3 C13 40.4(4) . . ?
C2 N1 C1 112.4(6) . . ?
C2 N1 C3 114.4(5) . . ?
C1 N1 C3 113.2(5) . . ?
C1 S1 Fe1 111.0(2) . . ?
C1 S1 Fe2 108.9(2) . . ?
Fe1 S1 Fe2 67.81(6) . . ?
C2 S2 Fe2 108.8(2) . . ?
C2 S2 Fe1 112.8(3) . . ?
Fe2 S2 Fe1 67.91(6) . . ?

loop_
_geom_bond_atom_site_label_1
_geom_bond_atom_site_label_2
_geom_bond_distance
_geom_bond_site_symmetry_2
_geom_bond_publ_flag
C1 N1 1.441(10) . ?
C1 S1 1.829(8) . ?
C2 N1 1.433(9) . ?
C2 S2 1.845(7) . ?
C3 N1 1.485(9) . ?
C3 C4 1.492(10) . ?
C4 C5 1.319(10) . ?
C5 C6 1.465(10) . ?
C6 C7 1.426(11) . ?
C6 C10 1.438(10) . ?
C6 Fe3 2.040(7) . ?
C7 C8 1.407(11) . ?
C7 Fe3 2.033(6) . ?
C8 C9 1.415(13) . ?
C8 Fe3 2.042(7) . ?
C9 C10 1.408(12) . ?
C9 Fe3 2.035(7) . ?
C10 Fe3 2.038(7) . ?
C11 C12 1.413(15) . ?
C11 C15 1.418(13) . ?
C11 Fe3 2.040(8) . ?
C12 C13 1.414(17) . ?
C12 Fe3 2.035(8) . ?
C13 C14 1.414(13) . ?
C13 Fe3 2.050(8) . ?
C14 C15 1.414(12) . ?
C14 Fe3 2.048(7) . ?
C15 Fe3 2.041(8) . ?
C101 O101 1.128(10) . ?
C101 Fe1 1.808(8) . ?
C102 O102 1.128(10) . ?
C102 Fe1 1.812(8) . ?
C103 O103 1.138(10) . ?
C103 Fe1 1.811(8) . ?
C201 O201 1.130(9) . ?
C201 Fe2 1.816(8) . ?
C202 O202 1.136(9) . ?
C202 Fe2 1.800(7) . ?
C203 O203 1.139(10) . ?
C203 Fe2 1.798(8) . ?
Fe1 S1 2.2497(18) . ?
Fe1 S2 2.2556(19) . ?
Fe1 Fe2 2.5154(14) . ?
Fe2 S2 2.2483(18) . ?
Fe2 S1 2.2598(18) . ?
